data_4332356
loop_
_publ_author_name
'Aizawa, Sen-ichi'
'Saito, Kenji'
'Kawamoto, Tatsuya'
'Matsumoto, Emi'

_publ_section_title
;
 Stereoselective Preparation, Structures, and Reactivities of
 Phosphine-Bridged Mixed-Metal Trinuclear and Pentanuclear Complexes with
 Tris[2-(diphenylphosphino)ethyl]phosphine
;
_journal_issue 12
_journal_name_full 'Inorganic Chemistry'
_journal_page_first 4859
_journal_page_last 4866
_journal_paper_doi 10.1021/ic060277l
_journal_volume 45
_journal_year 2006
_chemical_formula_moiety 'C98 H94 B2 Cl10 F8 P8 Pd2 Pt S2 '
_chemical_formula_sum 'C98 H94 B2 Cl10 F8 P8 Pd2 Pt S2'
_chemical_formula_weight 2519.76
_space_group_IT_number 2
_symmetry_cell_setting triclinic
_symmetry_Int_Tables_number 2
_symmetry_space_group_name_Hall '-P 1'
_symmetry_space_group_name_H-M 'P -1'
_cell_angle_alpha 97.53(1)
_cell_angle_beta 102.72(1)
_cell_angle_gamma 96.58(1)
_cell_formula_units_Z 2
_cell_length_a 15.510(2)
_cell_length_b 15.854(3)
_cell_length_c 22.923(3)
_cell_measurement_reflns_used 25
_cell_measurement_temperature 296.1
_cell_measurement_theta_max 12.2
_cell_measurement_theta_min 11.0
_cell_volume 5390.6(15)
_computing_cell_refinement 'MSC/AFC Diffractometer Control'
_computing_data_collection 'MSC/AFC Diffractometer Control'
_computing_data_reduction CrystalStructure
_computing_publication_material 'CrystalStructure Ver. 3.5.1'
_computing_structure_refinement CRYSTALS
_computing_structure_solution SHELXS86
_diffrn_measured_fraction_theta_full 0.8618
_diffrn_measured_fraction_theta_max 0.8618
_diffrn_measurement_device_type 'Rigaku AFC5R'
_diffrn_measurement_method \w-2\q
_diffrn_radiation_type 'Mo K\a'
_diffrn_radiation_wavelength 0.7107
_diffrn_reflns_av_R_equivalents 0.038
_diffrn_reflns_limit_h_max 16
_diffrn_reflns_limit_h_min -16
_diffrn_reflns_limit_k_max 15
_diffrn_reflns_limit_k_min 0
_diffrn_reflns_limit_l_max 24
_diffrn_reflns_limit_l_min -24
_diffrn_reflns_number 25558
_diffrn_reflns_theta_full 22.50
_diffrn_reflns_theta_max 22.50
_diffrn_standards_decay_% -1.02
_diffrn_standards_interval_count 150
_diffrn_standards_number 3
_exptl_absorpt_coefficient_mu 2.082
_exptl_absorpt_correction_type none
_exptl_crystal_colour pale
_exptl_crystal_density_diffrn 1.552
_exptl_crystal_density_method 'not measured'
_exptl_crystal_description plate
_exptl_crystal_F_000 2512.00
_exptl_crystal_size_max 0.30
_exptl_crystal_size_mid 0.25
_exptl_crystal_size_min 0.05
_refine_diff_density_max 1.16
_refine_diff_density_min -1.27
_refine_ls_extinction_coef 12(5)
_refine_ls_extinction_method 'Larson (1970) Crystallographic Computing eq. 22'
_refine_ls_goodness_of_fit_ref 1.806
_refine_ls_hydrogen_treatment refall
_refine_ls_number_parameters 1292
_refine_ls_number_reflns 7502
_refine_ls_R_factor_gt 0.0500
_refine_ls_shift/su_max 0.0020
_refine_ls_structure_factor_coef Fsqd
_refine_ls_weighting_details 'w = 1/\s^2^(Fo^2^)'
_refine_ls_weighting_scheme sigma
_refine_ls_wR_factor_ref 0.0860
_reflns_number_gt 7494
_reflns_number_total 12165
_reflns_threshold_expression F^2^>2.0\s(F^2^)
_cod_data_source_file ic060277lsup1.cif
_cod_data_source_block '_6(BF4)2'
_cod_original_cell_volume 5390(1)
_cod_original_sg_symbol_H-M 'P -1       '
_cod_original_formula_sum 'C98 H94 B2 Cl10 F8 P8 Pd2 Pt S2 '
_cod_database_code 4332356

loop_
_symmetry_equiv_pos_as_xyz
x,y,z
-x,-y,-z

loop_
_atom_site_label
_atom_site_type_symbol
_atom_site_fract_x
_atom_site_fract_y
_atom_site_fract_z
_atom_site_U_iso_or_equiv
_atom_site_adp_type
_atom_site_occupancy
_atom_site_symmetry_multiplicity
_atom_site_calc_flag
_atom_site_refinement_flags
P(T1) Pt 0.60312(4) 0.39823(4) 0.28557(2) 0.0391(2) Uani 1.00 1 d .
P(D1) Pd 0.31308(7) 0.10189(7) 0.29571(4) 0.0408(4) Uani 1.00 1 d .
P(D2) Pd 0.75892(7) 0.65673(7) 0.13440(5) 0.0431(4) Uani 1.00 1 d .
C(L1) Cl 0.2868(3) 0.1014(3) 0.3940(2) 0.064(1) Uani 1.00 1 d .
C(L2) Cl 0.9059(2) 0.7305(3) 0.1711(2) 0.080(2) Uani 1.00 1 d .
C(L3) Cl 0.6476(5) 0.2419(4) 0.5695(2) 0.154(3) Uani 1.00 1 d .
C(L4) Cl 1.0204(5) 0.6651(6) 0.4625(3) 0.232(4) Uani 1.00 1 d .
C(L5) Cl 0.0862(5) 0.9482(6) 0.0665(4) 0.213(4) Uani 1.00 1 d .
C(L6) Cl 0.0367(7) 0.8479(7) -0.0456(4) 0.284(6) Uani 1.00 1 d .
C(L7) Cl 0.0173(5) 0.7790(6) 0.0565(4) 0.239(5) Uani 1.00 1 d .
C(L8) Cl 0.081(1) 0.133(1) 0.4688(9) 0.166(7) Uani 0.50 1 d P
C(L9) Cl 0.142(2) 0.046(2) 0.5007(9) 0.22(1) Uani 0.50 1 d P
C(L10) Cl 0.145(1) -0.026(1) 0.479(1) 0.16(1) Uani 0.50 1 d P
C(L11) Cl 0.047(1) -0.098(1) 0.421(1) 0.180(9) Uani 0.50 1 d P
C(L12) Cl 0.001(1) -0.014(2) 0.3873(9) 0.20(1) Uani 0.50 1 d P
C(L13) Cl 0.014(1) 0.062(1) 0.395(1) 0.17(1) Uani 0.50 1 d P
S(1) S 0.4797(3) 0.3715(3) 0.3274(2) 0.055(1) Uani 1.00 1 d .
S(2) S 0.7339(2) 0.4262(3) 0.2516(2) 0.052(1) Uani 1.00 1 d .
P(1) P 0.3460(2) 0.1130(3) 0.2068(2) 0.044(1) Uani 1.00 1 d .
P(2) P 0.2124(3) 0.1948(3) 0.2671(2) 0.052(1) Uani 1.00 1 d .
P(3) P 0.3727(3) -0.0261(3) 0.2886(2) 0.046(1) Uani 1.00 1 d .
P(4) P 0.6230(2) 0.2557(2) 0.2727(2) 0.041(1) Uani 1.00 1 d .
P(5) P 0.6204(2) 0.5874(2) 0.1074(1) 0.042(1) Uani 1.00 1 d .
P(6) P 0.7974(3) 0.5249(3) 0.0974(2) 0.050(1) Uani 1.00 1 d .
P(7) P 0.6880(3) 0.7775(3) 0.1442(2) 0.047(1) Uani 1.00 1 d .
P(8) P 0.5778(3) 0.5384(3) 0.2888(2) 0.045(1) Uani 1.00 1 d .
F(1) F 0.404(1) 0.848(1) 0.0707(6) 0.182(8) Uani 1.00 1 d .
F(2) F 0.359(1) 0.7676(9) 0.1275(6) 0.187(8) Uani 1.00 1 d .
F(3) F 0.325(1) 0.7266(9) 0.0311(6) 0.25(1) Uani 1.00 1 d .
F(4) F 0.268(1) 0.831(1) 0.0717(9) 0.25(1) Uani 1.00 1 d .
F(5) F 0.3383(8) 0.3165(9) 0.0237(5) 0.165(6) Uani 1.00 1 d .
F(6) F 0.351(1) 0.3244(8) 0.1191(5) 0.186(7) Uani 1.00 1 d .
F(7) F 0.407(1) 0.421(1) 0.0832(6) 0.30(1) Uani 1.00 1 d .
F(8) F 0.453(2) 0.306(2) 0.078(1) 0.44(2) Uani 1.00 1 d .
C(1) C 0.2579(9) 0.156(1) 0.1593(6) 0.063(5) Uani 1.00 1 d .
C(2) C 0.233(1) 0.232(1) 0.1980(6) 0.073(6) Uani 1.00 1 d .
C(3) C 0.360(1) 0.0054(8) 0.1717(6) 0.060(5) Uani 1.00 1 d .
C(4) C 0.4134(9) -0.0417(9) 0.2188(6) 0.057(5) Uani 1.00 1 d .
C(5) C 0.4481(8) 0.1841(9) 0.2150(5) 0.045(4) Uani 1.00 1 d .
C(6) C 0.5241(7) 0.1781(8) 0.2688(5) 0.044(4) Uani 1.00 1 d .
C(7) C 0.198(1) 0.287(1) 0.3168(7) 0.058(6) Uani 1.00 1 d .
C(8) C 0.243(1) 0.370(1) 0.3179(9) 0.087(7) Uani 1.00 1 d .
C(9) C 0.229(1) 0.440(1) 0.357(1) 0.098(9) Uani 1.00 1 d .
C(10) C 0.176(1) 0.431(2) 0.3936(9) 0.11(1) Uani 1.00 1 d .
C(11) C 0.134(1) 0.351(2) 0.393(1) 0.12(1) Uani 1.00 1 d .
C(12) C 0.145(1) 0.278(1) 0.3579(8) 0.084(7) Uani 1.00 1 d .
C(13) C 0.1050(9) 0.128(1) 0.2445(6) 0.051(5) Uani 1.00 1 d .
C(14) C 0.030(1) 0.159(1) 0.224(1) 0.14(1) Uani 1.00 1 d .
C(15) C -0.053(1) 0.109(2) 0.206(1) 0.17(1) Uani 1.00 1 d .
C(16) C -0.063(1) 0.027(2) 0.208(1) 0.12(1) Uani 1.00 1 d .
C(17) C 0.009(2) -0.006(1) 0.2269(9) 0.105(9) Uani 1.00 1 d .
C(18) C 0.098(1) 0.044(1) 0.2472(8) 0.088(8) Uani 1.00 1 d .
C(19) C 0.2791(9) -0.1103(9) 0.2805(6) 0.050(5) Uani 1.00 1 d .
C(20) C 0.251(1) -0.125(1) 0.3316(7) 0.069(6) Uani 1.00 1 d .
C(21) C 0.177(1) -0.184(1) 0.3273(9) 0.108(9) Uani 1.00 1 d .
C(22) C 0.128(1) -0.231(2) 0.274(1) 0.12(1) Uani 1.00 1 d .
C(23) C 0.157(1) -0.217(1) 0.2236(9) 0.091(7) Uani 1.00 1 d .
C(24) C 0.232(1) -0.157(1) 0.2261(7) 0.074(6) Uani 1.00 1 d .
C(25) C 0.4622(9) -0.046(1) 0.3466(6) 0.045(5) Uani 1.00 1 d .
C(26) C 0.499(1) 0.012(1) 0.3966(7) 0.065(6) Uani 1.00 1 d .
C(27) C 0.566(1) -0.004(1) 0.4428(7) 0.080(7) Uani 1.00 1 d .
C(28) C 0.599(1) -0.082(1) 0.4355(8) 0.082(7) Uani 1.00 1 d .
C(29) C 0.562(1) -0.144(1) 0.386(1) 0.099(8) Uani 1.00 1 d .
C(30) C 0.494(1) -0.124(1) 0.3409(8) 0.080(7) Uani 1.00 1 d .
C(31) C 0.7109(9) 0.2284(9) 0.3308(6) 0.047(5) Uani 1.00 1 d .
C(32) C 0.799(1) 0.248(1) 0.3303(7) 0.071(6) Uani 1.00 1 d .
C(33) C 0.866(1) 0.229(1) 0.3753(9) 0.093(8) Uani 1.00 1 d .
C(34) C 0.843(1) 0.188(1) 0.4207(8) 0.087(7) Uani 1.00 1 d .
C(35) C 0.757(1) 0.166(1) 0.4216(7) 0.076(6) Uani 1.00 1 d .
C(36) C 0.688(1) 0.184(1) 0.3769(7) 0.065(6) Uani 1.00 1 d .
C(37) C 0.6510(9) 0.218(1) 0.2014(6) 0.052(5) Uani 1.00 1 d .
C(38) C 0.616(1) 0.2525(9) 0.1494(6) 0.060(5) Uani 1.00 1 d .
C(39) C 0.626(1) 0.220(1) 0.0933(6) 0.074(6) Uani 1.00 1 d .
C(40) C 0.672(1) 0.152(1) 0.0879(7) 0.088(7) Uani 1.00 1 d .
C(41) C 0.705(1) 0.115(1) 0.1364(8) 0.087(7) Uani 1.00 1 d .
C(42) C 0.696(1) 0.148(1) 0.1950(7) 0.067(6) Uani 1.00 1 d .
C(43) C 0.6138(9) 0.4924(9) 0.0508(5) 0.055(5) Uani 1.00 1 d .
C(44) C 0.6941(8) 0.4490(9) 0.0738(6) 0.050(5) Uani 1.00 1 d .
C(45) C 0.5419(9) 0.6585(8) 0.0825(6) 0.050(5) Uani 1.00 1 d .
C(46) C 0.5667(8) 0.7414(8) 0.1298(6) 0.050(5) Uani 1.00 1 d .
C(47) C 0.5806(9) 0.5456(8) 0.1683(5) 0.050(5) Uani 1.00 1 d .
C(48) C 0.6237(9) 0.5940(8) 0.2349(5) 0.051(5) Uani 1.00 1 d .
C(49) C 0.837(1) 0.532(1) 0.0289(7) 0.063(6) Uani 1.00 1 d .
C(50) C 0.844(1) 0.606(1) 0.0053(8) 0.090(8) Uani 1.00 1 d .
C(51) C 0.872(2) 0.612(2) -0.046(1) 0.14(1) Uani 1.00 1 d .
C(52) C 0.897(2) 0.541(2) -0.075(1) 0.14(1) Uani 1.00 1 d .
C(53) C 0.894(2) 0.465(2) -0.053(1) 0.15(1) Uani 1.00 1 d .
C(54) C 0.862(1) 0.458(1) -0.0014(9) 0.119(9) Uani 1.00 1 d .
C(55) C 0.878(1) 0.472(1) 0.1436(7) 0.057(6) Uani 1.00 1 d .
C(56) C 0.956(1) 0.522(1) 0.1783(7) 0.073(6) Uani 1.00 1 d .
C(57) C 1.018(1) 0.487(2) 0.2177(8) 0.095(8) Uani 1.00 1 d .
C(58) C 1.001(2) 0.399(2) 0.220(1) 0.11(1) Uani 1.00 1 d .
C(59) C 0.924(2) 0.354(2) 0.188(1) 0.13(1) Uani 1.00 1 d .
C(60) C 0.862(1) 0.386(1) 0.1481(9) 0.096(8) Uani 1.00 1 d .
C(61) C 0.703(1) 0.8486(9) 0.0881(6) 0.052(5) Uani 1.00 1 d .
C(62) C 0.630(1) 0.876(1) 0.0521(7) 0.078(7) Uani 1.00 1 d .
C(63) C 0.645(1) 0.927(1) 0.0105(7) 0.087(7) Uani 1.00 1 d .
C(64) C 0.734(2) 0.952(1) 0.0065(8) 0.094(9) Uani 1.00 1 d .
C(65) C 0.803(2) 0.924(1) 0.041(1) 0.12(1) Uani 1.00 1 d .
C(66) C 0.789(1) 0.869(1) 0.0819(8) 0.076(7) Uani 1.00 1 d .
C(67) C 0.716(1) 0.847(1) 0.2182(7) 0.053(5) Uani 1.00 1 d .
C(68) C 0.676(1) 0.919(1) 0.2290(8) 0.097(8) Uani 1.00 1 d .
C(69) C 0.695(2) 0.967(1) 0.2864(9) 0.110(9) Uani 1.00 1 d .
C(70) C 0.759(1) 0.947(1) 0.3311(9) 0.092(8) Uani 1.00 1 d .
C(71) C 0.798(1) 0.877(1) 0.3229(9) 0.113(9) Uani 1.00 1 d .
C(72) C 0.778(1) 0.827(1) 0.2652(8) 0.087(7) Uani 1.00 1 d .
C(73) C 0.627(1) 0.605(1) 0.3615(6) 0.061(6) Uani 1.00 1 d .
C(74) C 0.698(1) 0.666(1) 0.3735(7) 0.073(6) Uani 1.00 1 d .
C(75) C 0.735(1) 0.712(1) 0.4326(9) 0.104(8) Uani 1.00 1 d .
C(76) C 0.695(2) 0.691(2) 0.4784(9) 0.12(1) Uani 1.00 1 d .
C(77) C 0.625(2) 0.633(1) 0.4671(9) 0.12(1) Uani 1.00 1 d .
C(78) C 0.589(1) 0.589(1) 0.4102(7) 0.079(7) Uani 1.00 1 d .
C(79) C 0.463(1) 0.552(1) 0.2698(6) 0.049(5) Uani 1.00 1 d .
C(80) C 0.436(1) 0.629(1) 0.2931(7) 0.074(6) Uani 1.00 1 d .
C(81) C 0.350(1) 0.642(1) 0.2732(8) 0.094(8) Uani 1.00 1 d .
C(82) C 0.287(1) 0.584(1) 0.2273(9) 0.098(8) Uani 1.00 1 d .
C(83) C 0.316(1) 0.509(1) 0.2043(7) 0.084(7) Uani 1.00 1 d .
C(84) C 0.402(1) 0.495(1) 0.2260(6) 0.057(5) Uani 1.00 1 d .
C(85) C 0.528(1) 0.335(1) 0.3974(6) 0.051(5) Uani 1.00 1 d .
C(86) C 0.613(1) 0.372(1) 0.4336(6) 0.059(6) Uani 1.00 1 d .
C(87) C 0.650(1) 0.344(1) 0.4863(7) 0.091(8) Uani 1.00 1 d .
C(88) C 0.597(1) 0.278(1) 0.5035(7) 0.079(8) Uani 1.00 1 d .
C(89) C 0.516(1) 0.246(1) 0.4712(8) 0.083(7) Uani 1.00 1 d .
C(90) C 0.479(1) 0.269(1) 0.4165(7) 0.068(6) Uani 1.00 1 d .
C(91) C 0.809(1) 0.495(1) 0.3119(7) 0.062(6) Uani 1.00 1 d .
C(92) C 0.822(1) 0.479(1) 0.3708(7) 0.075(6) Uani 1.00 1 d .
C(93) C 0.886(1) 0.532(2) 0.4174(9) 0.120(9) Uani 1.00 1 d .
C(94) C 0.938(1) 0.602(2) 0.405(1) 0.12(1) Uani 1.00 1 d .
C(95) C 0.924(1) 0.620(1) 0.347(1) 0.111(8) Uani 1.00 1 d .
C(96) C 0.859(1) 0.566(1) 0.3012(7) 0.078(7) Uani 1.00 1 d .
C(97) C 0.086(2) 0.843(2) 0.027(1) 0.14(1) Uani 1.00 1 d .
C(98) C 0.096(1) 0.022(2) 0.4269(9) 0.12(1) Uani 1.00 1 d .
B(1) B 0.332(2) 0.790(4) 0.070(1) 0.18(2) Uani 1.00 1 d .
B(2) B 0.3890 0.3420 0.0770 0.108(9) Uiso 1.00 1 d .
H(8) H 0.284(1) 0.378(1) 0.2925(9) 0.108(8) Uiso 1.00 1 c .
H(9) H 0.257(1) 0.497(1) 0.356(1) 0.119(9) Uiso 1.00 1 c .
H(10) H 0.168(1) 0.479(2) 0.4205(9) 0.129(9) Uiso 1.00 1 c .
H(11) H 0.095(1) 0.344(2) 0.420(1) 0.15(1) Uiso 1.00 1 c .
H(12) H 0.116(1) 0.222(1) 0.3607(8) 0.102(8) Uiso 1.00 1 c .
H(14) H 0.034(1) 0.218(1) 0.219(1) 0.15(1) Uiso 1.00 1 c .
H(15) H -0.105(1) 0.136(2) 0.194(1) 0.19(1) Uiso 1.00 1 c .
H(16) H -0.121(1) -0.008(2) 0.196(1) 0.15(1) Uiso 1.00 1 c .
H(17) H 0.003(2) -0.068(1) 0.2262(9) 0.124(9) Uiso 1.00 1 c .
H(18) H 0.149(1) 0.017(1) 0.2624(8) 0.103(8) Uiso 1.00 1 c .
H(20) H 0.284(1) -0.094(1) 0.3706(7) 0.084(7) Uiso 1.00 1 c .
H(21) H 0.157(1) -0.193(1) 0.3630(9) 0.124(9) Uiso 1.00 1 c .
H(22) H 0.076(1) -0.272(2) 0.271(1) 0.14(1) Uiso 1.00 1 c .
H(23) H 0.126(1) -0.249(1) 0.1849(9) 0.095(7) Uiso 1.00 1 c .
H(24) H 0.251(1) -0.147(1) 0.1900(7) 0.081(6) Uiso 1.00 1 c .
H(26) H 0.477(1) 0.066(1) 0.4008(7) 0.079(6) Uiso 1.00 1 c .
H(27) H 0.590(1) 0.037(1) 0.4791(7) 0.093(7) Uiso 1.00 1 c .
H(28) H 0.648(1) -0.093(1) 0.4657(8) 0.096(8) Uiso 1.00 1 c .
H(29) H 0.583(1) -0.198(1) 0.382(1) 0.119(8) Uiso 1.00 1 c .
H(30) H 0.470(1) -0.166(1) 0.3050(8) 0.092(7) Uiso 1.00 1 c .
H(32) H 0.814(1) 0.275(1) 0.2983(7) 0.082(6) Uiso 1.00 1 c .
H(33) H 0.927(1) 0.245(1) 0.3754(9) 0.110(8) Uiso 1.00 1 c .
H(34) H 0.889(1) 0.175(1) 0.4522(8) 0.092(7) Uiso 1.00 1 c .
H(35) H 0.743(1) 0.137(1) 0.4531(7) 0.090(7) Uiso 1.00 1 c .
H(36) H 0.626(1) 0.169(1) 0.3779(7) 0.078(6) Uiso 1.00 1 c .
H(38) H 0.585(1) 0.3016(9) 0.1536(6) 0.075(6) Uiso 1.00 1 c .
H(39) H 0.602(1) 0.245(1) 0.0585(6) 0.093(7) Uiso 1.00 1 c .
H(40) H 0.679(1) 0.130(1) 0.0486(7) 0.112(8) Uiso 1.00 1 c .
H(41) H 0.736(1) 0.066(1) 0.1314(8) 0.108(8) Uiso 1.00 1 c .
H(42) H 0.720(1) 0.123(1) 0.2297(7) 0.081(6) Uiso 1.00 1 c .
H(50) H 0.828(1) 0.656(1) 0.0257(8) 0.111(8) Uiso 1.00 1 c .
H(51) H 0.874(2) 0.665(2) -0.062(1) 0.17(1) Uiso 1.00 1 c .
H(52) H 0.917(2) 0.545(2) -0.111(1) 0.17(2) Uiso 1.00 1 c .
H(53) H 0.913(2) 0.417(2) -0.073(1) 0.19(1) Uiso 1.00 1 c .
H(54) H 0.857(1) 0.404(1) 0.0136(9) 0.16(1) Uiso 1.00 1 c .
H(56) H 0.968(1) 0.582(1) 0.1753(7) 0.088(7) Uiso 1.00 1 c .
H(57) H 1.072(1) 0.522(2) 0.2419(8) 0.113(9) Uiso 1.00 1 c .
H(58) H 1.044(2) 0.373(2) 0.246(1) 0.15(1) Uiso 1.00 1 c .
H(59) H 0.912(2) 0.295(2) 0.192(1) 0.17(1) Uiso 1.00 1 c .
H(60) H 0.809(1) 0.349(1) 0.1245(9) 0.12(1) Uiso 1.00 1 c .
H(62) H 0.570(1) 0.858(1) 0.0560(7) 0.095(7) Uiso 1.00 1 c .
H(63) H 0.595(1) 0.945(1) -0.0148(7) 0.109(9) Uiso 1.00 1 c .
H(64) H 0.744(2) 0.990(1) -0.0218(8) 0.12(1) Uiso 1.00 1 c .
H(65) H 0.863(2) 0.942(1) 0.037(1) 0.15(1) Uiso 1.00 1 c .
H(66) H 0.839(1) 0.847(1) 0.1048(8) 0.097(8) Uiso 1.00 1 c .
H(68) H 0.636(1) 0.936(1) 0.1962(8) 0.12(1) Uiso 1.00 1 c .
H(69) H 0.664(2) 1.015(1) 0.2944(9) 0.14(1) Uiso 1.00 1 c .
H(70) H 0.776(1) 0.984(1) 0.3696(9) 0.102(8) Uiso 1.00 1 c .
H(71) H 0.839(1) 0.861(1) 0.3561(9) 0.124(9) Uiso 1.00 1 c .
H(72) H 0.806(1) 0.777(1) 0.2586(8) 0.099(7) Uiso 1.00 1 c .
H(74) H 0.725(1) 0.678(1) 0.3412(7) 0.081(6) Uiso 1.00 1 c .
H(75) H 0.786(1) 0.756(1) 0.4404(9) 0.109(8) Uiso 1.00 1 c .
H(76) H 0.720(2) 0.721(2) 0.5189(9) 0.14(1) Uiso 1.00 1 c .
H(77) H 0.599(2) 0.621(1) 0.4996(9) 0.13(1) Uiso 1.00 1 c .
H(78) H 0.537(1) 0.546(1) 0.4032(7) 0.096(8) Uiso 1.00 1 c .
H(80) H 0.477(1) 0.672(1) 0.3225(7) 0.087(7) Uiso 1.00 1 c .
H(81) H 0.329(1) 0.691(1) 0.2916(8) 0.110(8) Uiso 1.00 1 c .
H(82) H 0.228(1) 0.596(1) 0.2107(9) 0.12(1) Uiso 1.00 1 c .
H(83) H 0.275(1) 0.467(1) 0.1737(7) 0.097(7) Uiso 1.00 1 c .
H(84) H 0.421(1) 0.443(1) 0.2103(6) 0.067(6) Uiso 1.00 1 c .
H(86) H 0.646(1) 0.418(1) 0.4209(6) 0.074(6) Uiso 1.00 1 c .
H(87) H 0.709(1) 0.368(1) 0.5098(7) 0.108(8) Uiso 1.00 1 c .
H(89) H 0.481(1) 0.205(1) 0.4870(8) 0.103(8) Uiso 1.00 1 c .
H(90) H 0.421(1) 0.242(1) 0.3927(7) 0.082(6) Uiso 1.00 1 c .
H(92) H 0.786(1) 0.431(1) 0.3796(7) 0.083(6) Uiso 1.00 1 c .
H(93) H 0.895(1) 0.521(2) 0.4583(9) 0.135(9) Uiso 1.00 1 c .
H(95) H 0.943(1) 0.676(1) 0.338(1) 0.126(9) Uiso 1.00 1 c .
H(96) H 0.849(1) 0.578(1) 0.2605(7) 0.091(7) Uiso 1.00 1 c .
H(101) H 0.2793(9) 0.176(1) 0.1266(6) 0.078(6) Uiso 1.00 1 c .
H(102) H 0.2066(9) 0.112(1) 0.1431(6) 0.078(6) Uiso 1.00 1 c .
H(201) H 0.180(1) 0.250(1) 0.1759(6) 0.095(7) Uiso 1.00 1 c .
H(202) H 0.281(1) 0.280(1) 0.2086(6) 0.095(7) Uiso 1.00 1 c .
H(301) H 0.302(1) -0.0274(8) 0.1539(6) 0.075(6) Uiso 1.00 1 c .
H(302) H 0.392(1) 0.0117(8) 0.1407(6) 0.075(6) Uiso 1.00 1 c .
H(401) H 0.4760(9) -0.0199(9) 0.2271(6) 0.070(6) Uiso 1.00 1 c .
H(402) H 0.4039(9) -0.1020(9) 0.2030(6) 0.070(6) Uiso 1.00 1 c .
H(431) H 0.5591(9) 0.4542(9) 0.0460(5) 0.061(5) Uiso 1.00 1 c .
H(432) H 0.6167(9) 0.5096(9) 0.0125(5) 0.061(5) Uiso 1.00 1 c .
H(441) H 0.6993(8) 0.4051(9) 0.0422(6) 0.060(5) Uiso 1.00 1 c .
H(442) H 0.6847(8) 0.4232(9) 0.1080(6) 0.060(5) Uiso 1.00 1 c .
H(451) H 0.5475(9) 0.6719(8) 0.0438(6) 0.058(5) Uiso 1.00 1 c .
H(452) H 0.4817(9) 0.6324(8) 0.0795(6) 0.058(5) Uiso 1.00 1 c .
H(461) H 0.5517(8) 0.7295(8) 0.1667(6) 0.061(5) Uiso 1.00 1 c .
H(462) H 0.5343(8) 0.7853(8) 0.1148(6) 0.061(5) Uiso 1.00 1 c .
H(471) H 0.5173(9) 0.5460(8) 0.1608(5) 0.061(5) Uiso 1.00 1 c .
H(472) H 0.5925(9) 0.4874(8) 0.1673(5) 0.061(5) Uiso 1.00 1 c .
H(481) H 0.6105(9) 0.6519(8) 0.2379(5) 0.059(5) Uiso 1.00 1 c .
H(482) H 0.6872(9) 0.5950(8) 0.2437(5) 0.059(5) Uiso 1.00 1 c .
H(501) H 0.4687(8) 0.1710(9) 0.1787(5) 0.053(5) Uiso 1.00 1 c .
H(502) H 0.4351(8) 0.2420(9) 0.2188(5) 0.053(5) Uiso 1.00 1 c .
H(601) H 0.5394(7) 0.1210(8) 0.2648(5) 0.051(5) Uiso 1.00 1 c .
H(602) H 0.5041(7) 0.1901(8) 0.3054(5) 0.051(5) Uiso 1.00 1 c .

loop_
_atom_site_aniso_label
_atom_site_aniso_U_11
_atom_site_aniso_U_22
_atom_site_aniso_U_33
_atom_site_aniso_U_12
_atom_site_aniso_U_13
_atom_site_aniso_U_23
P(T1) 0.0493(4) 0.0373(4) 0.0323(3) 0.0082(3) 0.0127(3) 0.0046(3)
P(D1) 0.0436(7) 0.0455(8) 0.0355(6) 0.0074(6) 0.0105(5) 0.0118(6)
P(D2) 0.0402(7) 0.0394(8) 0.0458(7) 0.0036(6) 0.0045(5) 0.0047(6)
C(L1) 0.076(3) 0.080(3) 0.044(2) 0.010(2) 0.028(2) 0.019(2)
C(L2) 0.046(2) 0.068(3) 0.111(4) -0.006(2) -0.001(2) 0.005(3)
C(L3) 0.238(7) 0.179(7) 0.064(4) 0.070(6) 0.027(4) 0.064(4)
C(L4) 0.180(7) 0.28(1) 0.150(7) -0.100(7) -0.013(5) -0.089(7)
C(L5) 0.185(8) 0.22(1) 0.222(9) 0.024(7) 0.045(7) 0.004(8)
C(L6) 0.34(1) 0.34(1) 0.133(7) -0.06(1) 0.027(8) 0.024(9)
C(L7) 0.179(8) 0.23(1) 0.30(1) -0.046(7) 0.012(7) 0.140(9)
C(L8) 0.11(1) 0.16(2) 0.21(2) 0.01(1) 0.03(1) 0.01(1)
C(L9) 0.20(2) 0.31(3) 0.10(1) -0.08(3) 0.02(1) -0.01(2)
C(L10) 0.16(2) 0.22(2) 0.16(2) 0.08(2) 0.06(2) 0.13(2)
C(L11) 0.19(2) 0.16(2) 0.23(2) 0.02(1) 0.11(2) 0.03(1)
C(L12) 0.15(2) 0.31(3) 0.12(1) -0.03(2) 0.01(1) 0.04(2)
C(L13) 0.14(2) 0.20(2) 0.25(3) 0.07(2) 0.10(2) 0.16(2)
S(1) 0.057(3) 0.063(3) 0.052(2) 0.018(2) 0.021(2) 0.015(2)
S(2) 0.053(2) 0.057(3) 0.044(2) 0.001(2) 0.017(2) -0.002(2)
P(1) 0.053(2) 0.043(3) 0.035(2) 0.005(2) 0.009(2) 0.011(2)
P(2) 0.048(2) 0.056(3) 0.054(3) 0.014(2) 0.012(2) 0.014(2)
P(3) 0.050(2) 0.045(3) 0.043(2) 0.005(2) 0.009(2) 0.013(2)
P(4) 0.046(2) 0.040(3) 0.039(2) 0.008(2) 0.009(2) 0.007(2)
P(5) 0.041(2) 0.042(3) 0.037(2) 0.000(2) 0.005(2) 0.005(2)
P(6) 0.057(3) 0.047(3) 0.048(2) 0.015(2) 0.016(2) 0.004(2)
P(7) 0.051(2) 0.041(3) 0.048(2) 0.006(2) 0.010(2) 0.005(2)
P(8) 0.063(3) 0.042(3) 0.030(2) 0.009(2) 0.009(2) 0.003(2)
F(1) 0.21(2) 0.22(2) 0.15(1) 0.09(1) 0.05(1) 0.06(1)
F(2) 0.29(2) 0.17(1) 0.14(1) 0.05(1) 0.13(1) 0.02(1)
F(3) 0.53(3) 0.12(1) 0.11(1) -0.03(2) 0.17(2) -0.06(1)
F(4) 0.13(1) 0.35(3) 0.24(2) 0.12(2) 0.02(1) -0.05(2)
F(5) 0.15(1) 0.21(2) 0.10(1) 0.04(1) 0.001(9) -0.03(1)
F(6) 0.34(2) 0.11(1) 0.14(1) -0.04(1) 0.15(1) 0.028(9)
F(7) 0.42(3) 0.29(2) 0.10(1) -0.24(2) 0.09(1) -0.03(1)
F(8) 0.36(3) 0.79(5) 0.24(2) 0.48(3) 0.01(2) 0.09(3)
C(1) 0.06(1) 0.10(1) 0.036(9) 0.02(1) 0.016(7) 0.014(9)
C(2) 0.09(1) 0.09(1) 0.06(1) 0.04(1) 0.02(1) 0.05(1)
C(3) 0.10(1) 0.03(1) 0.05(1) 0.015(9) 0.029(9) 0.007(8)
C(4) 0.08(1) 0.04(1) 0.06(1) 0.006(9) 0.025(9) 0.006(9)
C(5) 0.045(8) 0.05(1) 0.032(8) 0.009(8) 0.008(6) 0.000(8)
C(6) 0.044(8) 0.05(1) 0.035(8) -0.005(7) 0.013(6) -0.009(7)
C(7) 0.05(1) 0.06(1) 0.06(1) 0.02(1) 0.005(8) 0.02(1)
C(8) 0.08(1) 0.06(1) 0.13(2) 0.01(1) 0.05(1) 0.01(1)
C(9) 0.10(2) 0.05(1) 0.14(2) 0.01(1) 0.04(1) 0.02(1)
C(10) 0.12(2) 0.10(2) 0.09(2) 0.01(2) 0.03(1) -0.03(2)
C(11) 0.14(2) 0.11(2) 0.11(2) 0.01(2) 0.07(2) -0.01(2)
C(12) 0.10(1) 0.07(1) 0.08(1) 0.01(1) 0.03(1) 0.00(1)
C(13) 0.038(9) 0.06(1) 0.049(9) 0.016(9) 0.002(7) 0.001(9)
C(14) 0.06(1) 0.10(2) 0.21(3) -0.01(1) -0.03(2) 0.02(2)
C(15) 0.07(2) 0.11(2) 0.29(4) 0.01(2) -0.02(2) 0.05(3)
C(16) 0.06(1) 0.12(2) 0.18(2) 0.01(2) 0.00(2) 0.03(2)
C(17) 0.11(2) 0.07(2) 0.13(2) -0.01(2) 0.03(2) 0.02(1)
C(18) 0.08(1) 0.07(2) 0.11(2) 0.01(1) 0.01(1) 0.03(1)
C(19) 0.048(9) 0.05(1) 0.047(9) -0.002(8) 0.007(8) 0.021(9)
C(20) 0.05(1) 0.07(1) 0.09(1) 0.00(1) 0.02(1) 0.03(1)
C(21) 0.10(2) 0.13(2) 0.09(2) -0.04(1) 0.02(1) 0.01(1)
C(22) 0.08(2) 0.15(2) 0.13(2) -0.01(1) 0.04(2) 0.05(2)
C(23) 0.07(1) 0.06(1) 0.10(2) -0.01(1) -0.03(1) -0.01(1)
C(24) 0.08(1) 0.07(1) 0.05(1) -0.02(1) -0.008(9) 0.01(1)
C(25) 0.053(9) 0.04(1) 0.039(9) 0.014(8) 0.005(7) 0.015(8)
C(26) 0.07(1) 0.08(1) 0.05(1) 0.03(1) 0.008(9) 0.02(1)
C(27) 0.08(1) 0.09(2) 0.06(1) 0.01(1) 0.01(1) 0.00(1)
C(28) 0.05(1) 0.13(2) 0.07(1) 0.01(1) -0.009(9) 0.04(1)
C(29) 0.08(1) 0.09(2) 0.13(2) 0.03(1) 0.01(1) 0.04(2)
C(30) 0.08(1) 0.07(1) 0.08(1) 0.02(1) -0.00(1) 0.02(1)
C(31) 0.047(9) 0.04(1) 0.051(9) 0.007(8) 0.006(7) 0.002(8)
C(32) 0.05(1) 0.08(1) 0.07(1) 0.01(1) -0.008(9) 0.02(1)
C(33) 0.06(1) 0.11(2) 0.11(2) 0.02(1) -0.00(1) 0.04(1)
C(34) 0.08(1) 0.07(1) 0.08(1) 0.01(1) -0.04(1) 0.00(1)
C(35) 0.08(1) 0.09(2) 0.05(1) 0.03(1) -0.00(1) 0.01(1)
C(36) 0.07(1) 0.07(1) 0.06(1) 0.03(1) 0.010(9) 0.01(1)
C(37) 0.05(1) 0.06(1) 0.045(9) 0.023(9) 0.013(8) -0.004(9)
C(38) 0.09(1) 0.05(1) 0.05(1) 0.021(9) 0.026(9) 0.011(9)
C(39) 0.13(2) 0.07(1) 0.04(1) 0.02(1) 0.03(1) 0.010(9)
C(40) 0.12(2) 0.10(2) 0.05(1) 0.06(1) 0.04(1) 0.01(1)
C(41) 0.10(1) 0.08(1) 0.08(1) 0.05(1) 0.03(1) -0.00(1)
C(42) 0.08(1) 0.07(1) 0.06(1) 0.03(1) 0.017(9) -0.00(1)
C(43) 0.07(1) 0.05(1) 0.030(8) -0.013(9) 0.008(7) -0.009(8)
C(44) 0.06(1) 0.05(1) 0.036(8) 0.017(9) 0.014(7) -0.004(8)
C(45) 0.06(1) 0.04(1) 0.041(8) -0.007(8) 0.008(7) 0.011(8)
C(46) 0.050(9) 0.04(1) 0.06(1) 0.012(8) 0.010(8) 0.023(8)
C(47) 0.07(1) 0.04(1) 0.043(8) 0.005(8) 0.017(8) 0.010(8)
C(48) 0.08(1) 0.029(9) 0.041(8) -0.014(8) 0.006(8) 0.012(7)
C(49) 0.06(1) 0.08(1) 0.05(1) 0.02(1) 0.013(8) 0.03(1)
C(50) 0.09(1) 0.11(2) 0.07(1) 0.01(1) 0.03(1) 0.02(1)
C(51) 0.16(2) 0.18(3) 0.08(2) -0.00(2) 0.06(2) 0.05(2)
C(52) 0.12(2) 0.25(4) 0.05(1) 0.01(3) 0.04(1) 0.03(2)
C(53) 0.19(3) 0.17(3) 0.12(2) 0.04(2) 0.11(2) -0.01(2)
C(54) 0.20(2) 0.09(2) 0.11(2) 0.07(2) 0.09(2) 0.02(1)
C(55) 0.08(1) 0.06(1) 0.05(1) 0.03(1) 0.027(9) 0.010(9)
C(56) 0.08(1) 0.08(2) 0.05(1) 0.05(1) 0.00(1) 0.00(1)
C(57) 0.07(1) 0.13(2) 0.08(1) 0.04(2) 0.01(1) 0.00(1)
C(58) 0.11(2) 0.14(3) 0.11(2) 0.07(2) 0.04(2) 0.07(2)
C(59) 0.09(2) 0.12(2) 0.21(3) 0.06(2) 0.06(2) 0.08(2)
C(60) 0.07(1) 0.11(2) 0.12(2) 0.04(1) 0.02(1) 0.05(2)
C(61) 0.09(1) 0.025(9) 0.044(9) -0.002(9) 0.027(9) -0.002(8)
C(62) 0.09(1) 0.09(1) 0.06(1) 0.02(1) 0.01(1) 0.04(1)
C(63) 0.15(2) 0.08(1) 0.05(1) 0.05(1) 0.02(1) 0.02(1)
C(64) 0.16(2) 0.07(2) 0.08(1) 0.01(2) 0.07(1) 0.02(1)
C(65) 0.13(2) 0.11(2) 0.15(2) 0.03(2) 0.07(2) 0.06(2)
C(66) 0.06(1) 0.08(1) 0.10(1) 0.02(1) 0.03(1) 0.05(1)
C(67) 0.06(1) 0.05(1) 0.05(1) -0.004(9) 0.013(8) 0.015(9)
C(68) 0.16(2) 0.07(1) 0.08(2) 0.06(1) 0.04(1) 0.02(1)
C(69) 0.17(2) 0.09(2) 0.08(2) 0.05(2) 0.05(2) -0.00(1)
C(70) 0.12(2) 0.07(2) 0.07(1) -0.01(1) 0.01(1) -0.02(1)
C(71) 0.15(2) 0.09(2) 0.07(1) 0.01(2) -0.02(1) -0.01(1)
C(72) 0.10(1) 0.08(1) 0.07(1) 0.03(1) -0.00(1) -0.01(1)
C(73) 0.09(1) 0.04(1) 0.033(9) 0.02(1) -0.001(9) -0.017(8)
C(74) 0.09(1) 0.07(1) 0.04(1) 0.02(1) -0.008(9) -0.02(1)
C(75) 0.08(1) 0.10(2) 0.09(1) 0.00(1) -0.03(1) -0.04(1)
C(76) 0.20(3) 0.13(2) 0.03(1) 0.08(2) -0.00(2) -0.03(1)
C(77) 0.18(3) 0.11(2) 0.05(1) 0.03(2) 0.02(1) -0.01(1)
C(78) 0.13(2) 0.06(1) 0.04(1) 0.03(1) 0.03(1) -0.01(1)
C(79) 0.08(1) 0.04(1) 0.031(8) 0.020(9) 0.012(8) 0.006(8)
C(80) 0.07(1) 0.08(1) 0.07(1) 0.03(1) 0.00(1) 0.00(1)
C(81) 0.12(2) 0.08(2) 0.08(1) 0.02(1) 0.02(1) -0.01(1)
C(82) 0.09(2) 0.09(2) 0.12(2) 0.07(1) 0.03(1) 0.04(1)
C(83) 0.07(1) 0.11(2) 0.06(1) 0.01(1) 0.00(1) 0.01(1)
C(84) 0.06(1) 0.07(1) 0.041(9) 0.00(1) 0.007(8) 0.007(9)
C(85) 0.05(1) 0.05(1) 0.047(9) 0.015(9) 0.014(8) -0.000(9)
C(86) 0.08(1) 0.05(1) 0.05(1) 0.02(1) 0.025(9) 0.013(9)
C(87) 0.14(2) 0.10(2) 0.03(1) 0.04(1) 0.01(1) 0.00(1)
C(88) 0.13(2) 0.08(2) 0.04(1) 0.05(1) 0.03(1) 0.02(1)
C(89) 0.11(2) 0.10(2) 0.05(1) 0.02(1) 0.04(1) 0.02(1)
C(90) 0.08(1) 0.06(1) 0.06(1) -0.01(1) 0.04(1) -0.00(1)
C(91) 0.07(1) 0.06(1) 0.06(1) -0.01(1) 0.021(9) 0.004(9)
C(92) 0.07(1) 0.09(1) 0.05(1) -0.01(1) -0.005(9) 0.00(1)
C(93) 0.10(2) 0.17(3) 0.07(1) 0.01(2) 0.00(1) -0.02(2)
C(94) 0.11(2) 0.14(2) 0.08(2) -0.04(2) 0.01(1) -0.03(2)
C(95) 0.10(2) 0.09(2) 0.12(2) -0.04(1) 0.05(1) -0.03(2)
C(96) 0.08(1) 0.08(1) 0.07(1) -0.01(1) 0.03(1) -0.02(1)
C(97) 0.16(2) 0.13(2) 0.12(2) -0.07(2) 0.04(2) -0.02(2)
C(98) 0.08(1) 0.20(3) 0.09(2) 0.00(2) -0.00(1) 0.03(2)
B(1) 0.10(3) 0.34(7) 0.07(2) -0.06(3) 0.05(2) -0.01(3)

loop_
_atom_type_symbol
_atom_type_description
_atom_type_scat_dispersion_real
_atom_type_scat_dispersion_imag
_atom_type_scat_source
C C 0.003 0.002
; 
International Tables for Crystallography 
(1992, Vol. C, Tables 4.2.6.8 and 6.1.1.4) 
;
H H 0.000 0.000
; 
International Tables for Crystallography 
(1992, Vol. C, Table 6.1.1.4) 
;
Cl Cl 0.148 0.159
; 
International Tables for Crystallography 
(1992, Vol. C, Tables 4.2.6.8 and 6.1.1.4) 
;
P P 0.102 0.094
; 
International Tables for Crystallography 
(1992, Vol. C, Tables 4.2.6.8 and 6.1.1.4) 
;
Pd Pd -0.999 1.007
; 
International Tables for Crystallography 
(1992, Vol. C, Tables 4.2.6.8 and 6.1.1.4) 
;
Pt Pt -1.703 8.390
; 
International Tables for Crystallography 
(1992, Vol. C, Tables 4.2.6.8 and 6.1.1.4) 
;
S S 0.125 0.123
; 
International Tables for Crystallography 
(1992, Vol. C, Tables 4.2.6.8 and 6.1.1.4) 
;
F F 0.017 0.010
; 
International Tables for Crystallography 
(1992, Vol. C, Tables 4.2.6.8 and 6.1.1.4) 
;
B B 0.001 0.001
; 
International Tables for Crystallography 
(1992, Vol. C, Tables 4.2.6.8 and 6.1.1.4) 
;

loop_
_geom_bond_atom_site_label_1
_geom_bond_atom_site_label_2
_geom_bond_distance
_geom_bond_publ_flag
P(T1) S(1) 2.344(4) yes
P(T1) S(2) 2.344(4) yes
P(T1) P(4) 2.305(4) yes
P(T1) P(8) 2.295(4) yes
P(D1) C(L1) 2.377(4) yes
P(D1) P(1) 2.231(4) yes
P(D1) P(2) 2.317(4) yes
P(D1) P(3) 2.326(4) yes
P(D2) C(L2) 2.358(4) yes
P(D2) P(5) 2.214(3) yes
P(D2) P(6) 2.343(4) yes
P(D2) P(7) 2.324(4) yes
C(L3) C(88) 1.74(2) yes
C(L4) C(94) 1.73(2) yes
C(L5) C(97) 1.79(3) yes
C(L6) C(97) 1.69(2) yes
C(L7) C(97) 1.69(3) yes
C(L8) C(L9) 1.88(3) yes
C(L8) C(L13) 1.92(3) yes
C(L8) C(98) 1.96(3) yes
C(L9) C(L10) 1.21(4) yes
C(L9) C(98) 1.66(3) yes
C(L10) C(L11) 1.93(2) yes
C(L10) C(98) 1.60(3) yes
C(L11) C(L12) 1.76(3) yes
C(L11) C(98) 1.94(3) yes
C(L12) C(L13) 1.18(4) yes
C(L12) C(98) 1.55(3) yes
C(L13) C(98) 1.58(3) yes
S(1) C(85) 1.81(2) yes
S(2) C(91) 1.75(1) yes
P(1) C(1) 1.80(1) yes
P(1) C(3) 1.85(1) yes
P(1) C(5) 1.79(1) yes
P(2) C(2) 1.84(2) yes
P(2) C(7) 1.81(2) yes
P(2) C(13) 1.80(1) yes
P(3) C(4) 1.84(2) yes
P(3) C(19) 1.82(1) yes
P(3) C(25) 1.79(1) yes
P(4) C(6) 1.83(1) yes
P(4) C(31) 1.82(1) yes
P(4) C(37) 1.83(2) yes
P(5) C(43) 1.83(1) yes
P(5) C(45) 1.81(1) yes
P(5) C(47) 1.82(1) yes
P(6) C(44) 1.82(1) yes
P(6) C(49) 1.82(2) yes
P(6) C(55) 1.81(2) yes
P(7) C(46) 1.85(1) yes
P(7) C(61) 1.85(2) yes
P(7) C(67) 1.83(1) yes
P(8) C(48) 1.83(1) yes
P(8) C(73) 1.81(1) yes
P(8) C(79) 1.79(2) yes
F(1) B(1) 1.37(5) yes
F(2) B(1) 1.41(4) yes
F(3) B(1) 1.22(5) yes
F(4) B(1) 1.25(5) yes
F(5) B(2) 1.29(1) yes
F(6) B(2) 1.28(1) yes
F(7) B(2) 1.24(2) yes
F(8) B(2) 1.20(3) yes
C(1) C(2) 1.55(2) yes
C(1) H(101) 0.96(2) no
C(1) H(102) 0.96(2) no
C(2) H(201) 0.96(2) no
C(2) H(202) 0.96(2) no
C(3) C(4) 1.54(2) yes
C(3) H(301) 0.96(2) no
C(3) H(302) 0.96(2) no
C(4) H(401) 0.96(2) no
C(4) H(402) 0.96(2) no
C(5) C(6) 1.53(2) yes
C(5) H(501) 0.96(2) no
C(5) H(502) 0.96(2) no
C(6) H(601) 0.96(2) no
C(6) H(602) 0.96(2) no
C(7) C(8) 1.41(2) yes
C(7) C(12) 1.39(3) yes
C(8) C(9) 1.40(3) yes
C(8) H(8) 0.96(3) no
C(9) C(10) 1.31(3) yes
C(9) H(9) 0.96(3) no
C(10) C(11) 1.34(3) yes
C(10) H(10) 0.96(3) no
C(11) C(12) 1.37(3) yes
C(11) H(11) 0.96(3) no
C(12) H(12) 0.96(3) no
C(13) C(14) 1.33(3) yes
C(13) C(18) 1.34(3) yes
C(14) C(15) 1.38(3) yes
C(14) H(14) 0.96(3) no
C(15) C(16) 1.31(4) yes
C(15) H(15) 0.96(3) no
C(16) C(17) 1.29(3) yes
C(16) H(16) 0.96(3) no
C(17) C(18) 1.46(3) yes
C(17) H(17) 0.96(3) no
C(18) H(18) 0.96(3) no
C(19) C(20) 1.37(2) yes
C(19) C(24) 1.36(2) yes
C(20) C(21) 1.38(2) yes
C(20) H(20) 0.96(2) no
C(21) C(22) 1.36(3) yes
C(21) H(21) 0.96(3) no
C(22) C(23) 1.37(3) yes
C(22) H(22) 0.96(3) no
C(23) C(24) 1.40(2) yes
C(23) H(23) 0.96(2) no
C(24) H(24) 0.96(2) no
C(25) C(26) 1.34(2) yes
C(25) C(30) 1.40(2) yes
C(26) C(27) 1.39(2) yes
C(26) H(26) 0.96(2) no
C(27) C(28) 1.39(3) yes
C(27) H(27) 0.96(2) no
C(28) C(29) 1.36(3) yes
C(28) H(28) 0.96(2) no
C(29) C(30) 1.40(3) yes
C(29) H(29) 0.96(3) no
C(30) H(30) 0.96(2) no
C(31) C(32) 1.36(2) yes
C(31) C(36) 1.43(2) yes
C(32) C(33) 1.38(2) yes
C(32) H(32) 0.96(2) no
C(33) C(34) 1.39(3) yes
C(33) H(33) 0.96(3) no
C(34) C(35) 1.34(3) yes
C(34) H(34) 0.96(2) no
C(35) C(36) 1.40(2) yes
C(35) H(35) 0.96(3) no
C(36) H(36) 0.96(2) no
C(37) C(38) 1.41(2) yes
C(37) C(42) 1.38(2) yes
C(38) C(39) 1.37(2) yes
C(38) H(38) 0.96(2) no
C(39) C(40) 1.36(3) yes
C(39) H(39) 0.96(2) no
C(40) C(41) 1.36(3) yes
C(40) H(40) 0.96(3) no
C(41) C(42) 1.42(2) yes
C(41) H(41) 0.96(3) no
C(42) H(42) 0.96(2) no
C(43) C(44) 1.52(2) yes
C(43) H(431) 0.96(2) no
C(43) H(432) 0.96(2) no
C(44) H(441) 0.96(2) no
C(44) H(442) 0.96(2) no
C(45) C(46) 1.54(2) yes
C(45) H(451) 0.96(2) no
C(45) H(452) 0.96(2) no
C(46) H(461) 0.96(2) no
C(46) H(462) 0.96(2) no
C(47) C(48) 1.58(2) yes
C(47) H(471) 0.96(2) no
C(47) H(472) 0.96(2) no
C(48) H(481) 0.96(2) no
C(48) H(482) 0.96(2) no
C(49) C(50) 1.35(3) yes
C(49) C(54) 1.42(3) yes
C(50) C(51) 1.35(3) yes
C(50) H(50) 0.96(3) no
C(51) C(52) 1.37(4) yes
C(51) H(51) 0.96(4) no
C(52) C(53) 1.35(4) yes
C(52) H(52) 0.96(4) no
C(53) C(54) 1.40(4) yes
C(53) H(53) 0.96(4) no
C(54) H(54) 0.96(3) no
C(55) C(56) 1.39(2) yes
C(55) C(60) 1.39(3) yes
C(56) C(57) 1.38(3) yes
C(56) H(56) 0.96(3) no
C(57) C(58) 1.40(4) yes
C(57) H(57) 0.96(2) no
C(58) C(59) 1.33(3) yes
C(58) H(58) 0.96(4) no
C(59) C(60) 1.36(3) yes
C(59) H(59) 0.96(4) no
C(60) H(60) 0.96(2) no
C(61) C(62) 1.40(2) yes
C(61) C(66) 1.38(2) yes
C(62) C(63) 1.37(3) yes
C(62) H(62) 0.96(3) no
C(63) C(64) 1.43(3) yes
C(63) H(63) 0.96(3) no
C(64) C(65) 1.34(3) yes
C(64) H(64) 0.96(3) no
C(65) C(66) 1.39(3) yes
C(65) H(65) 0.96(3) no
C(66) H(66) 0.96(2) no
C(67) C(68) 1.39(3) yes
C(67) C(72) 1.36(2) yes
C(68) C(69) 1.38(3) yes
C(68) H(68) 0.96(3) no
C(69) C(70) 1.36(3) yes
C(69) H(69) 0.96(3) no
C(70) C(71) 1.33(3) yes
C(70) H(70) 0.96(3) no
C(71) C(72) 1.40(2) yes
C(71) H(71) 0.96(3) no
C(72) H(72) 0.96(3) no
C(73) C(74) 1.33(2) yes
C(73) C(78) 1.41(2) yes
C(74) C(75) 1.42(2) yes
C(74) H(74) 0.96(2) no
C(75) C(76) 1.39(3) yes
C(75) H(75) 0.96(3) no
C(76) C(77) 1.29(3) yes
C(76) H(76) 0.96(3) no
C(77) C(78) 1.36(2) yes
C(77) H(77) 0.96(3) no
C(78) H(78) 0.96(2) no
C(79) C(80) 1.41(2) yes
C(79) C(84) 1.37(2) yes
C(80) C(81) 1.36(3) yes
C(80) H(80) 0.96(2) no
C(81) C(82) 1.41(2) yes
C(81) H(81) 0.96(3) no
C(82) C(83) 1.39(3) yes
C(82) H(82) 0.96(3) no
C(83) C(84) 1.38(2) yes
C(83) H(83) 0.96(2) no
C(84) H(84) 0.96(2) no
C(85) C(86) 1.41(2) yes
C(85) C(90) 1.39(2) yes
C(86) C(87) 1.37(2) yes
C(86) H(86) 0.96(2) no
C(87) C(88) 1.41(3) yes
C(87) H(87) 0.96(2) no
C(88) C(89) 1.32(3) yes
C(89) C(90) 1.37(2) yes
C(89) H(89) 0.96(3) no
C(90) H(90) 0.96(2) no
C(91) C(92) 1.38(2) yes
C(91) C(96) 1.37(2) yes
C(92) C(93) 1.39(2) yes
C(92) H(92) 0.96(2) no
C(93) C(94) 1.39(3) yes
C(93) H(93) 0.96(3) no
C(94) C(95) 1.39(3) yes
C(95) C(96) 1.40(2) yes
C(95) H(95) 0.96(3) no
C(96) H(96) 0.96(2) no
